data_4085002
loop_
_publ_author_name
'Serin, Spencer C.'
'Patrick, Brian O.'
'Dake, Gregory R.'
'Gates, Derek P.'

_publ_section_title
;
 Reaction of an Enantiomerically Pure Phosphaalkene-Oxazoline with MeM
 Nucleophiles (M = Li and MgBr): Stereoselectivity and Noninnocence of the
 P-Mesityl Substituent
;
_journal_name_full Organometallics
_journal_page_first 141201152116001
_journal_paper_doi 10.1021/om501008m
_journal_year 2014
_chemical_absolute_configuration syn
_chemical_formula_moiety 'C26 H36 N O P'
_chemical_formula_sum 'C26 H36 N O P'
_chemical_formula_weight 409.53
_chemical_name_systematic
;
 ?
;
_space_group_crystal_system orthorhombic
_space_group_IT_number 19
_space_group_name_Hall 'P 2ac 2ab'
_space_group_name_H-M_alt 'P 21 21 21'
_symmetry_space_group_name_Hall 'P 2ac 2ab'
_symmetry_space_group_name_H-M 'P 21 21 21'
_atom_sites_solution_hydrogens geom
_audit_creation_method SHELXL-2012
_cell_angle_alpha 90
_cell_angle_beta 90
_cell_angle_gamma 90
_cell_formula_units_Z 4
_cell_length_a 7.1579(6)
_cell_length_b 16.0676(12)
_cell_length_c 20.6457(16)
_cell_measurement_reflns_used 6967
_cell_measurement_temperature 100(2)
_cell_measurement_theta_max 30.097
_cell_measurement_theta_min 1.606
_cell_volume 2374.5(3)
_computing_structure_refinement 'SHELXL-2012 (Sheldrick, 2012)'
_diffrn_ambient_temperature 100(2)
_diffrn_measured_fraction_theta_full 1.000
_diffrn_measured_fraction_theta_max 0.998
_diffrn_measurement_device_type 'Bruker X8 APEX II'
_diffrn_measurement_method 'area detector'
_diffrn_radiation_type MoK\a
_diffrn_radiation_wavelength 0.71073
_diffrn_reflns_av_R_equivalents 0.0427
_diffrn_reflns_av_unetI/netI 0.0336
_diffrn_reflns_Laue_measured_fraction_full 1.000
_diffrn_reflns_Laue_measured_fraction_max 0.998
_diffrn_reflns_limit_h_max 10
_diffrn_reflns_limit_h_min -4
_diffrn_reflns_limit_k_max 22
_diffrn_reflns_limit_k_min -22
_diffrn_reflns_limit_l_max 29
_diffrn_reflns_limit_l_min -29
_diffrn_reflns_number 41678
_diffrn_reflns_point_group_measured_fraction_full 1.000
_diffrn_reflns_point_group_measured_fraction_max 0.998
_diffrn_reflns_theta_full 25.242
_diffrn_reflns_theta_max 30.097
_diffrn_reflns_theta_min 1.606
_exptl_absorpt_coefficient_mu 0.132
_exptl_absorpt_correction_T_max 0.980
_exptl_absorpt_correction_T_min 0.961
_exptl_absorpt_correction_type multi-scan
_exptl_absorpt_process_details 'SADABS. Bruker'
_exptl_crystal_colour colourless
_exptl_crystal_density_diffrn 1.146
_exptl_crystal_density_meas ?
_exptl_crystal_density_method 'not measured'
_exptl_crystal_description plate
_exptl_crystal_F_000 888
_exptl_crystal_size_max 0.300
_exptl_crystal_size_mid 0.270
_exptl_crystal_size_min 0.150
_refine_diff_density_max 0.272
_refine_diff_density_min -0.208
_refine_diff_density_rms 0.043
_refine_ls_abs_structure_details
;
 Flack x determined using 2615 quotients [(I+)-(I-)]/[(I+)+(I-)]
 (Parsons and Flack (2004), Acta Cryst. A60, s61).
;
_refine_ls_abs_structure_Flack 0.01(3)
_refine_ls_extinction_method none
_refine_ls_goodness_of_fit_ref 1.021
_refine_ls_hydrogen_treatment constr
_refine_ls_matrix_type full
_refine_ls_number_parameters 270
_refine_ls_number_reflns 6967
_refine_ls_number_restraints 0
_refine_ls_restrained_S_all 1.021
_refine_ls_R_factor_all 0.0402
_refine_ls_R_factor_gt 0.0342
_refine_ls_shift/su_max 0.016
_refine_ls_shift/su_mean 0.000
_refine_ls_structure_factor_coef Fsqd
_refine_ls_weighting_details
;
 w=1/[\s^2^(Fo^2^)+(0.0468P)^2^+0.4603P]
 where P=(Fo^2^+2Fc^2^)/3
;
_refine_ls_weighting_scheme calc
_refine_ls_wR_factor_gt 0.0842
_refine_ls_wR_factor_ref 0.0884
_reflns_Friedel_coverage 0.772
_reflns_Friedel_fraction_full 1.000
_reflns_Friedel_fraction_max 0.997
_reflns_number_gt 6360
_reflns_number_total 6967
_reflns_threshold_expression 'I > 2\s(I)'
_cod_data_source_file om501008m_si_001.cif
_cod_data_source_block shelx
_cod_depositor_comments
;
The following automatic conversions were performed:

'_exptl_crystal_density_meas' value 'not measured' was changed to '?'
- the value is perceived as not measured.

Automatic conversion script
Id: cif_fix_values 3008 2015-01-20 13:52:24Z robertas 
;
_cod_database_code 4085002
_shelx_space_group_comment
;
The symmetry employed for this shelxl refinement is uniquely defined
by the following loop, which should always be used as a source of
symmetry information in preference to the above space-group names.
They are only intended as comments.
;
_shelx_estimated_absorpt_t_min 0.961
_shelx_estimated_absorpt_t_max 0.980
_shelxl_version_number 2012-9

loop_
_space_group_symop_operation_xyz
'x, y, z'
'-x+1/2, -y, z+1/2'
'x+1/2, -y+1/2, -z'
'-x, y+1/2, -z+1/2'

loop_
_atom_site_label
_atom_site_type_symbol
_atom_site_fract_x
_atom_site_fract_y
_atom_site_fract_z
_atom_site_U_iso_or_equiv
_atom_site_adp_type
_atom_site_occupancy
_atom_site_site_symmetry_order
_atom_site_calc_flag
_atom_site_refinement_flags_posn
_atom_site_refinement_flags_adp
P1 P 0.41242(6) 0.21792(3) 0.27237(2) 0.01357(10) Uani 1 1 d . .
O1 O 0.86038(17) 0.10136(8) 0.25524(6) 0.0174(3) Uani 1 1 d . .
N1 N 0.6654(2) 0.02777(9) 0.19059(7) 0.0156(3) Uani 1 1 d . .
C12 C 0.6937(2) 0.06152(10) 0.24522(8) 0.0137(3) Uani 1 1 d . .
C8 C 0.5012(3) 0.16144(11) 0.45217(9) 0.0183(3) Uani 1 1 d . .
H8 H 0.6288 0.1722 0.4534 0.022 Uiso 1 1 calc R U
C3 C 0.4157(3) 0.14495(10) 0.39295(8) 0.0148(3) Uani 1 1 d . .
C14 C 0.8387(3) 0.03964(11) 0.15250(8) 0.0152(3) Uani 1 1 d . .
H14 H 0.9104 -0.0123 0.1534 0.018 Uiso 1 1 calc R U
C20 C 0.8787(3) 0.33149(11) 0.18668(9) 0.0179(3) Uani 1 1 d . .
H20 H 0.9902 0.3568 0.1989 0.021 Uiso 1 1 calc R U
C22 C 0.6668(3) 0.28938(11) 0.10439(8) 0.0174(3) Uani 1 1 d . .
H22 H 0.6343 0.2864 0.0608 0.021 Uiso 1 1 calc R U
C21 C 0.8319(3) 0.32885(11) 0.12149(9) 0.0188(3) Uani 1 1 d . .
C19 C 0.7639(2) 0.29737(10) 0.23464(8) 0.0154(3) Uani 1 1 d . .
C23 C 0.5480(2) 0.25407(10) 0.15033(8) 0.0146(3) Uani 1 1 d . .
C5 C 0.1208(3) 0.13150(11) 0.44996(10) 0.0225(4) Uani 1 1 d . .
H5 H -0.0072 0.1218 0.4490 0.027 Uiso 1 1 calc R U
C1 C 0.5315(2) 0.14594(10) 0.33148(8) 0.0134(3) Uani 1 1 d . .
H1 H 0.6533 0.1703 0.3421 0.016 Uiso 1 1 calc R U
C13 C 0.9450(2) 0.10546(11) 0.19118(8) 0.0171(3) Uani 1 1 d . .
H13A H 1.0773 0.0925 0.1931 0.021 Uiso 1 1 calc R U
H13B H 0.9292 0.1602 0.1722 0.021 Uiso 1 1 calc R U
C4 C 0.2228(3) 0.13088(11) 0.39248(9) 0.0184(3) Uani 1 1 d . .
H4 H 0.1620 0.1210 0.3534 0.022 Uiso 1 1 calc R U
C15 C 0.7997(3) 0.06248(11) 0.08200(8) 0.0180(3) Uani 1 1 d . .
H15 H 0.7274 0.1143 0.0814 0.022 Uiso 1 1 calc R U
C18 C 0.5947(2) 0.25834(9) 0.21709(7) 0.0131(3) Uani 1 1 d . .
C7 C 0.3990(3) 0.16215(12) 0.50967(9) 0.0236(4) Uani 1 1 d . .
H7 H 0.4586 0.1732 0.5488 0.028 Uiso 1 1 calc R U
C11 C 0.6722(3) 0.00445(12) 0.35476(9) 0.0237(4) Uani 1 1 d . .
H11A H 0.7004 -0.0494 0.3372 0.036 Uiso 1 1 calc R U
H11B H 0.5953 -0.0017 0.3926 0.036 Uiso 1 1 calc R U
H11C H 0.7863 0.0322 0.3663 0.036 Uiso 1 1 calc R U
C24 C 0.3741(3) 0.21106(13) 0.12574(9) 0.0218(4) Uani 1 1 d . .
H24A H 0.3640 0.2189 0.0798 0.033 Uiso 1 1 calc R U
H24B H 0.2663 0.2343 0.1467 0.033 Uiso 1 1 calc R U
H24C H 0.3815 0.1526 0.1352 0.033 Uiso 1 1 calc R U
C25 C 0.8358(3) 0.30399(13) 0.30331(9) 0.0235(4) Uani 1 1 d . .
H25A H 0.9208 0.2591 0.3118 0.035 Uiso 1 1 calc R U
H25B H 0.7328 0.3010 0.3330 0.035 Uiso 1 1 calc R U
H25C H 0.8995 0.3561 0.3088 0.035 Uiso 1 1 calc R U
C9 C 0.5672(3) 0.05650(10) 0.30361(8) 0.0148(3) Uani 1 1 d . .
C6 C 0.2093(3) 0.14643(12) 0.50857(9) 0.0251(4) Uani 1 1 d . .
H6 H 0.1413 0.1459 0.5469 0.030 Uiso 1 1 calc R U
C10 C 0.3887(3) 0.01004(11) 0.28476(9) 0.0221(4) Uani 1 1 d . .
H10A H 0.3186 0.0429 0.2545 0.033 Uiso 1 1 calc R U
H10B H 0.3146 0.0003 0.3228 0.033 Uiso 1 1 calc R U
H10C H 0.4209 -0.0422 0.2652 0.033 Uiso 1 1 calc R U
C16 C 0.6833(3) -0.00517(12) 0.04962(9) 0.0232(4) Uani 1 1 d . .
H16A H 0.6606 0.0097 0.0053 0.035 Uiso 1 1 calc R U
H16B H 0.5664 -0.0108 0.0719 0.035 Uiso 1 1 calc R U
H16C H 0.7497 -0.0570 0.0512 0.035 Uiso 1 1 calc R U
C17 C 0.9811(3) 0.07735(14) 0.04562(10) 0.0289(5) Uani 1 1 d . .
H17A H 1.0472 0.1229 0.0652 0.043 Uiso 1 1 calc R U
H17B H 0.9539 0.0905 0.0012 0.043 Uiso 1 1 calc R U
H17C H 1.0568 0.0281 0.0474 0.043 Uiso 1 1 calc R U
C2 C 0.3655(3) 0.31060(11) 0.32267(9) 0.0203(4) Uani 1 1 d . .
H2A H 0.4757 0.3248 0.3467 0.030 Uiso 1 1 calc R U
H2B H 0.2652 0.2988 0.3522 0.030 Uiso 1 1 calc R U
H2C H 0.3312 0.3564 0.2953 0.030 Uiso 1 1 calc R U
C26 C 0.9541(3) 0.36903(14) 0.07089(10) 0.0292(5) Uani 1 1 d . .
H26A H 0.9239 0.4271 0.0677 0.044 Uiso 1 1 calc R U
H26B H 0.9334 0.3426 0.0298 0.044 Uiso 1 1 calc R U
H26C H 1.0829 0.3629 0.0830 0.044 Uiso 1 1 calc R U

loop_
_atom_site_aniso_label
_atom_site_aniso_U_11
_atom_site_aniso_U_22
_atom_site_aniso_U_33
_atom_site_aniso_U_23
_atom_site_aniso_U_13
_atom_site_aniso_U_12
P1 0.01314(19) 0.01313(18) 0.01443(18) 0.00163(15) 0.00008(15) -0.00083(15)
O1 0.0149(6) 0.0237(6) 0.0136(5) -0.0018(5) -0.0006(4) -0.0020(5)
N1 0.0190(7) 0.0127(6) 0.0150(7) -0.0001(5) 0.0023(5) -0.0017(5)
C12 0.0146(8) 0.0111(7) 0.0153(7) 0.0019(6) 0.0004(6) 0.0023(6)
C8 0.0216(9) 0.0164(8) 0.0169(8) 0.0002(6) 0.0015(7) 0.0015(7)
C3 0.0189(8) 0.0112(7) 0.0144(7) 0.0009(6) 0.0034(6) 0.0013(6)
C14 0.0176(8) 0.0144(7) 0.0136(7) -0.0005(6) 0.0012(6) 0.0015(6)
C20 0.0172(9) 0.0155(8) 0.0210(8) -0.0002(6) 0.0011(6) -0.0046(6)
C22 0.0223(9) 0.0163(8) 0.0137(7) 0.0019(6) -0.0008(6) 0.0006(7)
C21 0.0225(9) 0.0158(8) 0.0181(8) 0.0023(6) 0.0043(7) -0.0018(7)
C19 0.0166(8) 0.0135(7) 0.0161(8) -0.0002(6) -0.0013(6) -0.0012(6)
C23 0.0156(8) 0.0127(7) 0.0155(7) 0.0002(6) -0.0022(6) 0.0005(6)
C5 0.0210(9) 0.0201(8) 0.0263(9) -0.0003(7) 0.0094(7) -0.0015(7)
C1 0.0159(8) 0.0126(7) 0.0118(7) 0.0011(6) 0.0008(6) -0.0002(6)
C13 0.0160(9) 0.0225(8) 0.0130(7) -0.0013(6) 0.0016(6) -0.0007(6)
C4 0.0208(9) 0.0168(8) 0.0177(8) 0.0000(6) 0.0031(6) -0.0010(7)
C15 0.0254(9) 0.0144(8) 0.0143(7) 0.0004(6) -0.0007(6) -0.0003(7)
C18 0.0150(7) 0.0108(7) 0.0134(7) 0.0019(5) 0.0004(6) 0.0004(6)
C7 0.0348(11) 0.0209(9) 0.0152(8) -0.0011(6) 0.0025(8) 0.0017(8)
C11 0.0352(11) 0.0189(9) 0.0170(8) 0.0051(7) 0.0032(7) 0.0080(8)
C24 0.0187(9) 0.0304(9) 0.0164(8) -0.0013(7) -0.0031(6) -0.0051(8)
C25 0.0211(9) 0.0312(10) 0.0183(8) -0.0005(7) -0.0027(7) -0.0102(8)
C9 0.0192(8) 0.0118(7) 0.0135(7) 0.0009(6) 0.0031(6) 0.0004(6)
C6 0.0339(11) 0.0205(9) 0.0209(9) -0.0015(7) 0.0128(8) -0.0003(8)
C10 0.0233(10) 0.0151(7) 0.0278(9) -0.0042(7) 0.0065(7) -0.0059(7)
C16 0.0321(11) 0.0213(9) 0.0162(8) -0.0032(7) -0.0034(7) -0.0036(8)
C17 0.0379(12) 0.0307(10) 0.0180(9) -0.0026(8) 0.0073(8) -0.0109(9)
C2 0.0194(9) 0.0163(8) 0.0252(9) -0.0004(7) 0.0053(7) 0.0019(6)
C26 0.0337(12) 0.0327(11) 0.0214(9) 0.0050(8) 0.0068(8) -0.0114(9)

loop_
_atom_type_symbol
_atom_type_description
_atom_type_scat_dispersion_real
_atom_type_scat_dispersion_imag
_atom_type_scat_source
C C 0.0033 0.0016 'International Tables Vol C Tables 4.2.6.8 and 6.1.1.4'
H H 0.0000 0.0000 'International Tables Vol C Tables 4.2.6.8 and 6.1.1.4'
N N 0.0061 0.0033 'International Tables Vol C Tables 4.2.6.8 and 6.1.1.4'
O O 0.0106 0.0060 'International Tables Vol C Tables 4.2.6.8 and 6.1.1.4'
P P 0.1023 0.0942 'International Tables Vol C Tables 4.2.6.8 and 6.1.1.4'

loop_
_geom_angle_atom_site_label_1
_geom_angle_atom_site_label_2
_geom_angle_atom_site_label_3
_geom_angle
C2 P1 C18 101.07(8)
C2 P1 C1 102.30(8)
C18 P1 C1 107.20(7)
C12 O1 C13 104.27(12)
C12 N1 C14 106.47(15)
N1 C12 O1 118.25(15)
N1 C12 C9 126.27(16)
O1 C12 C9 115.27(14)
C3 C8 C7 121.24(18)
C3 C8 H8 119.4
C7 C8 H8 119.4
C8 C3 C4 118.06(16)
C8 C3 C1 119.52(16)
C4 C3 C1 122.38(16)
N1 C14 C15 112.57(15)
N1 C14 C13 103.22(13)
C15 C14 C13 115.02(15)
N1 C14 H14 108.6
C15 C14 H14 108.6
C13 C14 H14 108.6
C21 C20 C19 122.17(17)
C21 C20 H20 118.9
C19 C20 H20 118.9
C21 C22 C23 122.18(16)
C21 C22 H22 118.9
C23 C22 H22 118.9
C20 C21 C22 117.82(16)
C20 C21 C26 121.24(18)
C22 C21 C26 120.93(17)
C20 C19 C18 119.80(15)
C20 C19 C25 115.84(15)
C18 C19 C25 124.35(15)
C22 C23 C18 119.82(15)
C22 C23 C24 117.37(15)
C18 C23 C24 122.80(15)
C6 C5 C4 120.35(18)
C6 C5 H5 119.8
C4 C5 H5 119.8
C3 C1 C9 112.73(13)
C3 C1 P1 107.52(12)
C9 C1 P1 113.47(11)
C3 C1 H1 107.6
C9 C1 H1 107.6
P1 C1 H1 107.6
O1 C13 C14 103.66(13)
O1 C13 H13A 111.0
C14 C13 H13A 111.0
O1 C13 H13B 111.0
C14 C13 H13B 111.0
H13A C13 H13B 109.0
C5 C4 C3 120.65(18)
C5 C4 H4 119.7
C3 C4 H4 119.7
C17 C15 C16 111.25(15)
C17 C15 C14 110.66(16)
C16 C15 C14 110.29(15)
C17 C15 H15 108.2
C16 C15 H15 108.2
C14 C15 H15 108.2
C19 C18 C23 118.19(15)
C19 C18 P1 127.05(12)
C23 C18 P1 114.58(13)
C6 C7 C8 120.00(19)
C6 C7 H7 120.0
C8 C7 H7 120.0
C9 C11 H11A 109.5
C9 C11 H11B 109.5
H11A C11 H11B 109.5
C9 C11 H11C 109.5
H11A C11 H11C 109.5
H11B C11 H11C 109.5
C23 C24 H24A 109.5
C23 C24 H24B 109.5
H24A C24 H24B 109.5
C23 C24 H24C 109.5
H24A C24 H24C 109.5
H24B C24 H24C 109.5
C19 C25 H25A 109.5
C19 C25 H25B 109.5
H25A C25 H25B 109.5
C19 C25 H25C 109.5
H25A C25 H25C 109.5
H25B C25 H25C 109.5
C12 C9 C10 108.90(14)
C12 C9 C11 106.46(14)
C10 C9 C11 108.45(15)
C12 C9 C1 109.96(13)
C10 C9 C1 113.84(14)
C11 C9 C1 108.96(14)
C7 C6 C5 119.67(17)
C7 C6 H6 120.2
C5 C6 H6 120.2
C9 C10 H10A 109.5
C9 C10 H10B 109.5
H10A C10 H10B 109.5
C9 C10 H10C 109.5
H10A C10 H10C 109.5
H10B C10 H10C 109.5
C15 C16 H16A 109.5
C15 C16 H16B 109.5
H16A C16 H16B 109.5
C15 C16 H16C 109.5
H16A C16 H16C 109.5
H16B C16 H16C 109.5
C15 C17 H17A 109.5
C15 C17 H17B 109.5
H17A C17 H17B 109.5
C15 C17 H17C 109.5
H17A C17 H17C 109.5
H17B C17 H17C 109.5
P1 C2 H2A 109.5
P1 C2 H2B 109.5
H2A C2 H2B 109.5
P1 C2 H2C 109.5
H2A C2 H2C 109.5
H2B C2 H2C 109.5
C21 C26 H26A 109.5
C21 C26 H26B 109.5
H26A C26 H26B 109.5
C21 C26 H26C 109.5
H26A C26 H26C 109.5
H26B C26 H26C 109.5

loop_
_geom_bond_atom_site_label_1
_geom_bond_atom_site_label_2
_geom_bond_distance
P1 C2 1.8464(18)
P1 C18 1.8510(17)
P1 C1 1.8850(17)
O1 C12 1.370(2)
O1 C13 1.456(2)
N1 C12 1.268(2)
N1 C14 1.481(2)
C12 C9 1.510(2)
C8 C3 1.393(2)
C8 C7 1.394(3)
C8 H8 0.9300
C3 C4 1.399(3)
C3 C1 1.516(2)
C14 C15 1.527(2)
C14 C13 1.528(2)
C14 H14 0.9800
C20 C21 1.388(2)
C20 C19 1.399(2)
C20 H20 0.9300
C22 C21 1.386(3)
C22 C23 1.394(2)
C22 H22 0.9300
C21 C26 1.508(3)
C19 C18 1.411(2)
C19 C25 1.512(2)
C23 C18 1.420(2)
C23 C24 1.512(2)
C5 C6 1.387(3)
C5 C4 1.393(2)
C5 H5 0.9300
C1 C9 1.569(2)
C1 H1 0.9800
C13 H13A 0.9700
C13 H13B 0.9700
C4 H4 0.9300
C15 C17 1.519(3)
C15 C16 1.524(3)
C15 H15 0.9800
C7 C6 1.381(3)
C7 H7 0.9300
C11 C9 1.543(2)
C11 H11A 0.9600
C11 H11B 0.9600
C11 H11C 0.9600
C24 H24A 0.9600
C24 H24B 0.9600
C24 H24C 0.9600
C25 H25A 0.9600
C25 H25B 0.9600
C25 H25C 0.9600
C9 C10 1.530(3)
C6 H6 0.9300
C10 H10A 0.9600
C10 H10B 0.9600
C10 H10C 0.9600
C16 H16A 0.9600
C16 H16B 0.9600
C16 H16C 0.9600
C17 H17A 0.9600
C17 H17B 0.9600
C17 H17C 0.9600
C2 H2A 0.9600
C2 H2B 0.9600
C2 H2C 0.9600
C26 H26A 0.9600
C26 H26B 0.9600
C26 H26C 0.9600

loop_
_geom_torsion_atom_site_label_1
_geom_torsion_atom_site_label_2
_geom_torsion_atom_site_label_3
_geom_torsion_atom_site_label_4
_geom_torsion
C14 N1 C12 O1 2.7(2)
C14 N1 C12 C9 -171.89(15)
C13 O1 C12 N1 10.7(2)
C13 O1 C12 C9 -174.16(13)
C7 C8 C3 C4 1.4(3)
C7 C8 C3 C1 179.19(16)
C12 N1 C14 C15 -138.74(15)
C12 N1 C14 C13 -14.13(17)
C19 C20 C21 C22 -1.2(3)
C19 C20 C21 C26 177.55(18)
C23 C22 C21 C20 0.9(3)
C23 C22 C21 C26 -177.86(18)
C21 C20 C19 C18 0.3(3)
C21 C20 C19 C25 179.04(17)
C21 C22 C23 C18 0.3(3)
C21 C22 C23 C24 -178.70(17)
C8 C3 C1 C9 106.97(18)
C4 C3 C1 C9 -75.4(2)
C8 C3 C1 P1 -127.22(14)
C4 C3 C1 P1 50.44(19)
C2 P1 C1 C3 47.78(13)
C18 P1 C1 C3 153.64(11)
C2 P1 C1 C9 173.15(12)
C18 P1 C1 C9 -80.99(13)
C12 O1 C13 C14 -18.27(17)
N1 C14 C13 O1 19.72(17)
C15 C14 C13 O1 142.72(15)
C6 C5 C4 C3 0.3(3)
C8 C3 C4 C5 -1.5(3)
C1 C3 C4 C5 -179.19(16)
N1 C14 C15 C17 177.76(15)
C13 C14 C15 C17 59.9(2)
N1 C14 C15 C16 -58.72(19)
C13 C14 C15 C16 -176.57(15)
C20 C19 C18 C23 0.9(2)
C25 C19 C18 C23 -177.70(16)
C20 C19 C18 P1 -173.96(13)
C25 C19 C18 P1 7.4(3)
C22 C23 C18 C19 -1.2(2)
C24 C23 C18 C19 177.74(16)
C22 C23 C18 P1 174.29(13)
C24 C23 C18 P1 -6.8(2)
C2 P1 C18 C19 53.82(16)
C1 P1 C18 C19 -52.91(16)
C2 P1 C18 C23 -121.20(13)
C1 P1 C18 C23 132.08(12)
C3 C8 C7 C6 -0.1(3)
N1 C12 C9 C10 -4.9(2)
O1 C12 C9 C10 -179.62(14)
N1 C12 C9 C11 111.82(19)
O1 C12 C9 C11 -62.88(18)
N1 C12 C9 C1 -130.29(17)
O1 C12 C9 C1 55.01(19)
C3 C1 C9 C12 -176.19(14)
P1 C1 C9 C12 61.27(16)
C3 C1 C9 C10 61.31(19)
P1 C1 C9 C10 -61.22(16)
C3 C1 C9 C11 -59.86(19)
P1 C1 C9 C11 177.60(12)
C8 C7 C6 C5 -1.2(3)
C4 C5 C6 C7 1.1(3)
